data_2229148
loop_
_publ_author_name
'Ch\'erif, Sa\"ida Fatma'
'Zid, Mohamed Faouzi'
'Driss, Ahmed'

_publ_section_title
;
 K~0.12~Na~0.54~Ag~0.34~Nb~4~O~9~AsO~4~
;
_journal_coeditor_code MG2111
_journal_issue 2
_journal_name_full 'Acta Crystallographica Section E'
_journal_page_first i10
_journal_paper_doi 10.1107/S1600536811000055
_journal_volume 67
_journal_year 2011
_chemical_formula_iupac 'K0.12 Na0.54 Ag0.34 Nb4 As O13'
_chemical_formula_moiety 'Ag0.34 As K0.12 Na0.54 Nb4 O13'
_chemical_formula_sum 'Ag0.34 As K0.12 Na0.54 Nb4 O13'
_chemical_formula_weight 708.82
_chemical_name_systematic
;
Potassium sodium silver tetraniobium nonaoxide arsenate
;
_space_group_IT_number 63
_symmetry_cell_setting orthorhombic
_symmetry_space_group_name_Hall '-C 2c 2'
_symmetry_space_group_name_H-M 'C m c m'
_atom_sites_solution_primary direct
_atom_sites_solution_secondary difmap
_audit_creation_method SHELXL-97
_cell_angle_alpha 90.00
_cell_angle_beta 90.00
_cell_angle_gamma 90.00
_cell_formula_units_Z 4
_cell_length_a 10.412(2)
_cell_length_b 10.452(2)
_cell_length_c 10.009(4)
_cell_measurement_reflns_used 25
_cell_measurement_temperature 298(2)
_cell_measurement_theta_max 15
_cell_measurement_theta_min 10
_cell_volume 1089.2(5)
_computing_cell_refinement 'CAD-4 EXPRESS (Duisenberg, 1992; Mac\'i\<cek & Yordanov, 1992)'
_computing_data_collection 'CAD-4 EXPRESS (Duisenberg, 1992; Mac\'i\<cek & Yordanov, 1992)'
_computing_data_reduction 'XCAD4 (Harms & Wocadlo, 1995)'
_computing_molecular_graphics 'DIAMOND (Brandenburg, 1998)'
_computing_publication_material 'WinGX (Farrugia, 1999)'
_computing_structure_refinement 'SHELXL97 (Sheldrick, 2008)'
_computing_structure_solution 'SHELXS97 (Sheldrick, 2008)'
_diffrn_ambient_temperature 298(2)
_diffrn_measured_fraction_theta_full 1.000
_diffrn_measured_fraction_theta_max 1.000
_diffrn_measurement_device_type 'Enraf--Nonius CAD-4'
_diffrn_measurement_method \w/2\q
_diffrn_radiation_monochromator graphite
_diffrn_radiation_source 'fine-focus sealed tube'
_diffrn_radiation_type MoK\a
_diffrn_radiation_wavelength 0.71073
_diffrn_reflns_av_R_equivalents 0.0138
_diffrn_reflns_av_sigmaI/netI 0.0136
_diffrn_reflns_limit_h_max 13
_diffrn_reflns_limit_h_min -13
_diffrn_reflns_limit_k_max 13
_diffrn_reflns_limit_k_min -1
_diffrn_reflns_limit_l_max 12
_diffrn_reflns_limit_l_min -1
_diffrn_reflns_number 1550
_diffrn_reflns_theta_full 26.94
_diffrn_reflns_theta_max 26.94
_diffrn_reflns_theta_min 2.76
_diffrn_standards_decay_% 1.1
_diffrn_standards_interval_time 120
_diffrn_standards_number 2
_exptl_absorpt_coefficient_mu 7.856
_exptl_absorpt_correction_T_max 0.452
_exptl_absorpt_correction_T_min 0.239
_exptl_absorpt_correction_type psi-scan
_exptl_absorpt_process_details '(North  <i>et al.</i>, 1968)'
_exptl_crystal_colour colourless
_exptl_crystal_density_diffrn 4.322
_exptl_crystal_density_method 'not measured'
_exptl_crystal_description prism
_exptl_crystal_F_000 1302
_exptl_crystal_size_max 0.22
_exptl_crystal_size_mid 0.16
_exptl_crystal_size_min 0.10
_refine_diff_density_max 0.417
_refine_diff_density_min -0.573
_refine_ls_extinction_coef 0.00226(10)
_refine_ls_extinction_expression Fc^*^=kFc[1+0.001xFc^2^\l^3^/sin(2\q)]^-1/4^
_refine_ls_extinction_method SHELXL
_refine_ls_goodness_of_fit_ref 1.139
_refine_ls_matrix_type full
_refine_ls_number_parameters 72
_refine_ls_number_reflns 667
_refine_ls_number_restraints 1
_refine_ls_restrained_S_all 1.138
_refine_ls_R_factor_all 0.0143
_refine_ls_R_factor_gt 0.0134
_refine_ls_shift/su_max 0.001
_refine_ls_shift/su_mean 0.000
_refine_ls_structure_factor_coef Fsqd
_refine_ls_weighting_details 'calc w=1/[\s^2^(Fo^2^)+(0.0164P)^2^+2.8925P] where P=(Fo^2^+2Fc^2^)/3'
_refine_ls_weighting_scheme calc
_refine_ls_wR_factor_gt 0.0343
_refine_ls_wR_factor_ref 0.0347
_reflns_number_gt 642
_reflns_number_total 667
_reflns_threshold_expression I>2\s(I)
_cod_data_source_file mg2111.cif
_cod_data_source_block I
_cod_database_code 2229148
_cod_database_fobs_code 2229148

loop_
_symmetry_equiv_pos_as_xyz
'x, y, z'
'-x, -y, z+1/2'
'x, -y, -z'
'-x, y, -z+1/2'
'x+1/2, y+1/2, z'
'-x+1/2, -y+1/2, z+1/2'
'x+1/2, -y+1/2, -z'
'-x+1/2, y+1/2, -z+1/2'
'-x, -y, -z'
'x, y, -z-1/2'
'-x, y, z'
'x, -y, z-1/2'
'-x+1/2, -y+1/2, -z'
'x+1/2, y+1/2, -z-1/2'
'-x+1/2, y+1/2, z'
'x+1/2, -y+1/2, z-1/2'

loop_
_atom_site_type_symbol
_atom_site_label
_atom_site_fract_x
_atom_site_fract_y
_atom_site_fract_z
_atom_site_U_iso_or_equiv
_atom_site_adp_type
_atom_site_calc_flag
_atom_site_refinement_flags
_atom_site_occupancy
_atom_site_disorder_assembly
_atom_site_disorder_group
Nb Nb1 0.17145(3) 0.23034(3) 0.2500 0.00637(11) Uani d S 1 . .
Nb Nb2 0.17813(3) 0.5000 0.0000 0.00638(11) Uani d S 1 . .
As As1 0.0000 0.65963(5) 0.2500 0.00553(13) Uani d S 1 . .
Ag Ag1 0.0000 -0.0486(8) 0.2165(6) 0.044(13) Uani d SP 0.173(4) . .
K K1 0.0000 -0.057(3) 0.067(9) 0.047(13) Uani d SP 0.059(13) . .
Na Na1 0.0000 -0.0472(18) 0.160(3) 0.012(12) Uani d SP 0.268(13) . .
O O1 0.15106(17) 0.34333(17) 0.11032(18) 0.0131(4) Uani d . 1 . .
O O2 0.0000 0.1632(3) 0.2500 0.0090(7) Uani d S 1 . .
O O3 0.0000 0.5664(2) 0.1105(2) 0.0095(5) Uani d S 1 . .
O O4 0.21550(16) 0.07889(17) 0.11618(17) 0.0127(4) Uani d . 1 . .
O O5 0.8731(2) 0.7580(2) 0.2500 0.0110(5) Uani d S 1 . .

loop_
_atom_site_aniso_label
_atom_site_aniso_U_11
_atom_site_aniso_U_22
_atom_site_aniso_U_33
_atom_site_aniso_U_12
_atom_site_aniso_U_13
_atom_site_aniso_U_23
Nb1 0.00591(16) 0.00475(17) 0.00844(16) 0.00075(10) 0.000 0.000
Nb2 0.00670(16) 0.00656(17) 0.00588(16) 0.000 0.000 -0.00138(10)
As1 0.0053(2) 0.0051(2) 0.0062(2) 0.000 0.000 0.000
Ag1 0.054(2) 0.0075(11) 0.07(4) 0.000 0.000 0.001(3)
K1 0.034(11) 0.048(14) 0.06(4) 0.000 0.000 0.007(18)
Na1 0.012(4) 0.002(4) 0.02(4) 0.000 0.000 0.001(7)
O1 0.0133(8) 0.0111(8) 0.0149(9) 0.0001(7) 0.0002(7) 0.0043(7)
O2 0.0056(15) 0.0086(16) 0.0128(17) 0.000 0.000 0.000
O3 0.0092(10) 0.0117(11) 0.0077(11) 0.000 0.000 -0.0043(10)
O4 0.0143(8) 0.0116(8) 0.0121(8) 0.0022(7) 0.0021(7) -0.0026(7)
O5 0.0068(11) 0.0090(11) 0.0173(13) 0.0010(9) 0.000 0.000

loop_
_atom_type_symbol
_atom_type_description
_atom_type_scat_dispersion_real
_atom_type_scat_dispersion_imag
_atom_type_scat_source
O O 0.0106 0.0060 'International Tables Vol C Tables 4.2.6.8 and 6.1.1.4'
Ag Ag -0.8971 1.1015 'International Tables Vol C Tables 4.2.6.8 and 6.1.1.4'
As As 0.0499 2.0058 'International Tables Vol C Tables 4.2.6.8 and 6.1.1.4'
K K 0.2009 0.2494 'International Tables Vol C Tables 4.2.6.8 and 6.1.1.4'
Na Na 0.0362 0.0249 'International Tables Vol C Tables 4.2.6.8 and 6.1.1.4'
Nb Nb -2.0727 0.6215 'International Tables Vol C Tables 4.2.6.8 and 6.1.1.4'

loop_
_geom_angle_atom_site_label_1
_geom_angle_atom_site_label_2
_geom_angle_atom_site_label_3
_geom_angle_site_symmetry_1
_geom_angle_site_symmetry_3
_geom_angle
_geom_angle_publ_flag
O1 Nb1 O1 10_556 . 98.72(12) ?
O1 Nb1 O2 10_556 . 97.31(8) ?
O1 Nb1 O2 . . 97.31(8) ?
O1 Nb1 O5 10_556 5_445 91.53(7) ?
O1 Nb1 O5 . 5_445 91.53(7) ?
O2 Nb1 O5 . 5_445 166.39(12) ?
O1 Nb1 O4 10_556 . 168.89(8) ?
O1 Nb1 O4 . . 91.38(8) ?
O2 Nb1 O4 . . 85.90(9) ?
O5 Nb1 O4 5_445 . 83.55(7) ?
O1 Nb1 O4 10_556 10_556 91.38(8) ?
O1 Nb1 O4 . 10_556 168.89(8) ?
O2 Nb1 O4 . 10_556 85.90(9) ?
O5 Nb1 O4 5_445 10_556 83.55(7) ?
O4 Nb1 O4 . 10_556 78.20(10) ?
O4 Nb2 O4 15 13 104.31(11) ?
O4 Nb2 O1 15 . 96.03(8) ?
O4 Nb2 O1 13 . 93.92(8) ?
O4 Nb2 O1 15 3_565 93.92(8) ?
O4 Nb2 O1 13 3_565 96.03(8) ?
O1 Nb2 O1 . 3_565 163.76(10) ?
O4 Nb2 O3 15 9_565 162.84(8) ?
O4 Nb2 O3 13 9_565 92.74(7) ?
O1 Nb2 O3 . 9_565 84.44(8) ?
O1 Nb2 O3 3_565 9_565 82.29(8) ?
O4 Nb2 O3 15 . 92.74(7) ?
O4 Nb2 O3 13 . 162.84(8) ?
O1 Nb2 O3 . . 82.29(8) ?
O1 Nb2 O3 3_565 . 84.44(8) ?
O3 Nb2 O3 9_565 . 70.28(10) ?
O5 As1 O5 11_655 1_455 104.25(17) ?
O5 As1 O3 11_655 . 110.57(6) ?
O5 As1 O3 1_455 . 110.57(6) ?
O5 As1 O3 11_655 10_556 110.57(6) ?
O5 As1 O3 1_455 10_556 110.57(6) ?
O3 As1 O3 . 10_556 110.19(17) ?

loop_
_geom_bond_atom_site_label_1
_geom_bond_atom_site_label_2
_geom_bond_site_symmetry_2
_geom_bond_distance
_geom_bond_publ_flag
Nb1 O1 10_556 1.8424(18) ?
Nb1 O1 . 1.8424(18) ?
Nb1 O2 . 1.9180(14) ?
Nb1 O5 5_445 2.119(3) ?
Nb1 O4 . 2.1236(18) ?
Nb1 O4 10_556 2.1236(18) ?
Nb2 O4 15 1.8052(17) ?
Nb2 O4 13 1.8052(17) ?
Nb2 O1 . 1.9950(17) ?
Nb2 O1 3_565 1.9950(17) ?
Nb2 O3 9_565 2.2681(14) ?
Nb2 O3 . 2.2681(14) ?
As1 O5 11_655 1.674(2) ?
As1 O5 1_455 1.674(2) ?
As1 O3 . 1.703(2) ?
As1 O3 10_556 1.703(2) ?
Ag1 O2 . 2.239(9) ?
Ag1 O5 1_445 2.439(7) ?
Ag1 O5 11_645 2.439(7) ?
K1 O4 . 2.70(3) ?
K1 O4 11 2.70(3) ?
K1 O4 9 2.91(6) ?
K1 O4 3 2.91(6) ?
K1 O2 . 2.94(8) ?
K1 O5 1_445 2.97(5) ?
Na1 O2 . 2.37(2) ?
Na1 O5 1_445 2.588(18) ?
Na1 O5 11_645 2.588(18) ?
Na1 O4 . 2.640(11) ?
Na1 O4 11 2.640(11) ?
